data_4076308
loop_
_publ_author_name
'Conde-Guadano, Susana'
'Danopoulos, Andreas A.'
'Pattacini, Roberto'
'Hanton, Martin'
'Tooze, Robert P.'

_publ_section_title
;
 Indenyl Functionalized N-Heterocyclic Carbene Complexes of Chromium:
 Syntheses, Structures, and Reactivity Studies Relevant to Ethylene
 Oligomerization and Polymerization
;
_journal_issue 5
_journal_name_full Organometallics
_journal_page_first 1643
_journal_paper_doi 10.1021/om200641u
_journal_volume 31
_journal_year 2012
_chemical_formula_sum 'C28 H33 Cl2 Cr N2'
_chemical_formula_weight 520.46
_chemical_name_systematic
; 
 ? 
;
_space_group_IT_number 14
_symmetry_cell_setting monoclinic
_symmetry_space_group_name_Hall '-P 2ybc'
_symmetry_space_group_name_H-M 'P 1 21/c 1'
_atom_sites_solution_hydrogens geom
_atom_sites_solution_primary direct
_atom_sites_solution_secondary difmap
_audit_creation_method SHELXL-97
_cell_angle_alpha 90.00
_cell_angle_beta 109.6820(10)
_cell_angle_gamma 90.00
_cell_formula_units_Z 4
_cell_length_a 15.5966(2)
_cell_length_b 10.60350(10)
_cell_length_c 16.5766(2)
_cell_measurement_reflns_used 50226
_cell_measurement_temperature 153(2)
_cell_measurement_theta_max 27.48
_cell_measurement_theta_min 2.91
_cell_volume 2581.25(5)
_computing_cell_refinement
;
'DENZO (Otwinowski & Minor, 1997) & COLLECT (Hooft, R.W.W., 1998)' 
;
_computing_data_collection 'COLLECT (Hooft, R.W.W., 1998)'
_computing_data_reduction
;
'DENZO (Otwinowski & Minor, 1997) & COLLECT (Hooft, R.W.W., 1998)'  
;
_computing_structure_refinement 'SHELXL-97 (Sheldrick, 2008)'
_computing_structure_solution SHELXS
_diffrn_ambient_temperature 153(2)
_diffrn_detector_area_resol_mean 9.091
_diffrn_measured_fraction_theta_full 0.955
_diffrn_measured_fraction_theta_max 0.829
_diffrn_measurement_device_type 'Bruker-Nonius Roper CCD camera on \k-goniostat'
_diffrn_measurement_method '\f & \w scans'
_diffrn_radiation_monochromator graphite
_diffrn_radiation_source 'Bruker-Nonius FR591 rotating anode'
_diffrn_radiation_type MoK\a
_diffrn_radiation_wavelength 0.71073
_diffrn_reflns_av_R_equivalents 0.0331
_diffrn_reflns_av_sigmaI/netI 0.0281
_diffrn_reflns_limit_h_max 21
_diffrn_reflns_limit_h_min -19
_diffrn_reflns_limit_k_max 13
_diffrn_reflns_limit_k_min -13
_diffrn_reflns_limit_l_max 19
_diffrn_reflns_limit_l_min -20
_diffrn_reflns_number 30438
_diffrn_reflns_theta_full 27.50
_diffrn_reflns_theta_max 29.38
_diffrn_reflns_theta_min 3.10
_exptl_absorpt_coefficient_mu 0.669
_exptl_absorpt_correction_T_max 0.9867
_exptl_absorpt_correction_T_min 0.9005
_exptl_absorpt_correction_type multi-scan
_exptl_absorpt_process_details 'SADABS 2007/2 (Sheldrick, G.M., 2007)'
_exptl_crystal_colour green
_exptl_crystal_density_diffrn 1.339
_exptl_crystal_density_method 'not measured'
_exptl_crystal_description plate
_exptl_crystal_F_000 1092
_exptl_crystal_size_max 0.16
_exptl_crystal_size_mid 0.04
_exptl_crystal_size_min 0.02
_refine_diff_density_max 0.741
_refine_diff_density_min -0.499
_refine_diff_density_rms 0.066
_refine_ls_extinction_method none
_refine_ls_goodness_of_fit_ref 1.079
_refine_ls_hydrogen_treatment constr
_refine_ls_matrix_type full
_refine_ls_number_parameters 304
_refine_ls_number_reflns 5900
_refine_ls_number_restraints 0
_refine_ls_restrained_S_all 1.079
_refine_ls_R_factor_all 0.0487
_refine_ls_R_factor_gt 0.0398
_refine_ls_shift/su_max 0.001
_refine_ls_shift/su_mean 0.000
_refine_ls_structure_factor_coef Fsqd
_refine_ls_weighting_details 'calc w=1/[\s^2^(Fo^2^)+(0.0350P)^2^+3.1299P] where P=(Fo^2^+2Fc^2^)/3'
_refine_ls_weighting_scheme calc
_refine_ls_wR_factor_gt 0.0933
_refine_ls_wR_factor_ref 0.0991
_reflns_number_gt 5130
_reflns_number_total 5900
_reflns_threshold_expression >2sigma(I)
_cod_data_source_file om200641u_si_001.cif
_cod_data_source_block complex2a_Cl
_cod_original_sg_symbol_H-M P21/c
_cod_database_code 4076308

loop_
_symmetry_equiv_pos_as_xyz
'x, y, z'
'-x, y+1/2, -z+1/2'
'-x, -y, -z'
'x, -y-1/2, z-1/2'

loop_
_atom_site_label
_atom_site_type_symbol
_atom_site_fract_x
_atom_site_fract_y
_atom_site_fract_z
_atom_site_U_iso_or_equiv
_atom_site_adp_type
_atom_site_occupancy
_atom_site_symmetry_multiplicity
_atom_site_calc_flag
_atom_site_refinement_flags
Cr1 Cr 0.30394(2) 1.03791(3) 0.12554(2) 0.01744(9) Uani 1 1 d .
C1 C 0.28390(13) 1.13704(18) 0.23121(13) 0.0191(4) Uani 1 1 d .
C2 C 0.31334(14) 1.2070(2) 0.37523(14) 0.0233(4) Uani 1 1 d .
H2 H 0.3436 1.2198 0.4348 0.028 Uiso 1 1 calc R
C3 C 0.23352(14) 1.2447(2) 0.32743(14) 0.0238(4) Uani 1 1 d .
H3 H 0.1926 1.2927 0.3465 0.029 Uiso 1 1 calc R
C4 C 0.43012(13) 1.0879(2) 0.33958(14) 0.0250(4) Uani 1 1 d .
H4A H 0.4631 1.1076 0.4006 0.030 Uiso 1 1 calc R
H4B H 0.4644 1.1264 0.3053 0.030 Uiso 1 1 calc R
C5 C 0.42811(15) 0.9444(2) 0.32740(15) 0.0269(5) Uani 1 1 d .
H5A H 0.3957 0.9059 0.3634 0.032 Uiso 1 1 calc R
H5B H 0.4914 0.9123 0.3479 0.032 Uiso 1 1 calc R
C6 C 0.38059(14) 0.90098(19) 0.23191(14) 0.0236(4) Uani 1 1 d .
C7 C 0.40998(14) 0.88240(19) 0.15541(15) 0.0234(4) Uani 1 1 d .
C8 C 0.33785(14) 0.84304(19) 0.07925(15) 0.0240(4) Uani 1 1 d .
C10 C 0.26521(14) 0.8350(2) 0.10935(15) 0.0250(4) Uani 1 1 d .
H10 H 0.2050 0.8127 0.0748 0.030 Uiso 1 1 calc R
C11 C 0.29246(14) 0.86502(19) 0.20164(15) 0.0243(4) Uani 1 1 d .
H11 H 0.2535 0.8598 0.2349 0.029 Uiso 1 1 calc R
C12 C 0.49131(14) 0.9019(2) 0.14311(16) 0.0285(5) Uani 1 1 d .
C13 C 0.49421(15) 0.8777(2) 0.05802(17) 0.0315(5) Uani 1 1 d .
H13 H 0.5519 0.8888 0.0514 0.038 Uiso 1 1 calc R
C14 C 0.42258(16) 0.8396(2) -0.01688(16) 0.0303(5) Uani 1 1 d .
H14 H 0.4321 0.8268 -0.0699 0.036 Uiso 1 1 calc R
C15 C 0.34345(15) 0.8235(2) -0.00880(15) 0.0264(5) Uani 1 1 d .
C16 C 0.26480(17) 0.7890(2) -0.08706(16) 0.0345(5) Uani 1 1 d .
H16A H 0.2846 0.7892 -0.1372 0.052 Uiso 1 1 calc R
H16B H 0.2157 0.8505 -0.0955 0.052 Uiso 1 1 calc R
H16C H 0.2427 0.7048 -0.0796 0.052 Uiso 1 1 calc R
C17 C 0.56860(15) 0.9491(2) 0.21791(17) 0.0359(6) Uani 1 1 d .
H17A H 0.5532 1.0322 0.2350 0.054 Uiso 1 1 calc R
H17B H 0.6234 0.9559 0.2019 0.054 Uiso 1 1 calc R
H17C H 0.5798 0.8902 0.2659 0.054 Uiso 1 1 calc R
C18 C 0.13554(13) 1.22473(19) 0.16725(13) 0.0205(4) Uani 1 1 d .
C19 C 0.06661(13) 1.1444(2) 0.16061(14) 0.0236(4) Uani 1 1 d .
C20 C -0.01058(14) 1.1697(2) 0.09076(16) 0.0321(5) Uani 1 1 d .
H20 H -0.0621 1.1168 0.0815 0.039 Uiso 1 1 calc R
C21 C -0.01717(15) 1.2698(2) 0.03230(16) 0.0327(5) Uani 1 1 d .
H21 H -0.0724 1.2818 -0.0140 0.039 Uiso 1 1 calc R
C22 C 0.05242(15) 1.3474(2) 0.04103(15) 0.0278(5) Uani 1 1 d .
H22 H 0.0482 1.4143 0.0017 0.033 Uiso 1 1 calc R
C23 C 0.13047(13) 1.32677(19) 0.10915(14) 0.0226(4) Uani 1 1 d .
C24 C 0.07387(15) 1.0324(2) 0.22343(16) 0.0286(5) Uani 1 1 d .
H24 H 0.1380 1.0306 0.2641 0.034 Uiso 1 1 calc R
C25 C 0.0120(2) 1.0447(3) 0.2769(2) 0.0509(8) Uani 1 1 d .
H25A H 0.0287 1.1203 0.3128 0.076 Uiso 1 1 calc R
H25B H 0.0189 0.9701 0.3135 0.076 Uiso 1 1 calc R
H25C H -0.0514 1.0516 0.2390 0.076 Uiso 1 1 calc R
C26 C 0.05865(17) 0.9088(2) 0.1692(2) 0.0418(6) Uani 1 1 d .
H26A H 0.0695 0.8356 0.2075 0.063 Uiso 1 1 calc R
H26B H 0.1010 0.9067 0.1370 0.063 Uiso 1 1 calc R
H26C H -0.0041 0.9065 0.1293 0.063 Uiso 1 1 calc R
C27 C 0.20650(14) 1.4134(2) 0.12092(15) 0.0270(5) Uani 1 1 d .
H27 H 0.2635 1.3647 0.1500 0.032 Uiso 1 1 calc R
C28 C 0.21247(18) 1.4607(2) 0.03033(18) 0.0371(6) Uani 1 1 d .
H28A H 0.2113 1.3876 -0.0062 0.056 Uiso 1 1 calc R
H28B H 0.2692 1.5077 0.0403 0.056 Uiso 1 1 calc R
H28C H 0.1605 1.5156 0.0020 0.056 Uiso 1 1 calc R
C29 C 0.20388(16) 1.5251(2) 0.18251(17) 0.0329(5) Uani 1 1 d .
H29A H 0.1486 1.5752 0.1565 0.049 Uiso 1 1 calc R
H29B H 0.2575 1.5788 0.1920 0.049 Uiso 1 1 calc R
H29C H 0.2039 1.4910 0.2375 0.049 Uiso 1 1 calc R
Cl1 Cl 0.39835(3) 1.18818(5) 0.10983(3) 0.02187(12) Uani 1 1 d .
Cl2 Cl 0.18970(3) 1.08665(5) -0.00099(3) 0.02319(12) Uani 1 1 d .
N1 N 0.34364(11) 1.14183(16) 0.31558(11) 0.0206(3) Uani 1 1 d .
N2 N 0.21613(11) 1.20158(16) 0.23923(11) 0.0198(3) Uani 1 1 d .

loop_
_atom_site_aniso_label
_atom_site_aniso_U_11
_atom_site_aniso_U_22
_atom_site_aniso_U_33
_atom_site_aniso_U_23
_atom_site_aniso_U_13
_atom_site_aniso_U_12
Cr1 0.01593(15) 0.01704(16) 0.02026(18) 0.00077(12) 0.00729(12) 0.00060(11)
C1 0.0186(8) 0.0176(9) 0.0216(10) 0.0018(8) 0.0074(8) -0.0019(7)
C2 0.0251(10) 0.0265(10) 0.0185(10) -0.0029(8) 0.0075(8) -0.0060(8)
C3 0.0242(9) 0.0253(10) 0.0255(11) -0.0046(9) 0.0132(8) -0.0036(8)
C4 0.0173(9) 0.0292(11) 0.0244(11) 0.0020(9) 0.0015(8) 0.0025(8)
C5 0.0246(10) 0.0266(11) 0.0277(12) 0.0075(9) 0.0065(9) 0.0045(8)
C6 0.0230(9) 0.0190(10) 0.0286(12) 0.0059(8) 0.0082(9) 0.0039(8)
C7 0.0226(9) 0.0159(9) 0.0327(12) 0.0052(8) 0.0104(9) 0.0058(7)
C8 0.0250(9) 0.0160(9) 0.0325(12) 0.0010(8) 0.0117(9) 0.0021(8)
C10 0.0241(10) 0.0199(10) 0.0323(12) 0.0012(9) 0.0115(9) -0.0023(8)
C11 0.0239(9) 0.0180(10) 0.0336(12) 0.0058(9) 0.0129(9) -0.0002(8)
C12 0.0216(9) 0.0226(10) 0.0414(14) 0.0080(9) 0.0109(9) 0.0071(8)
C13 0.0262(10) 0.0252(11) 0.0489(15) 0.0081(10) 0.0203(10) 0.0094(9)
C14 0.0353(12) 0.0253(11) 0.0380(13) 0.0005(10) 0.0223(10) 0.0070(9)
C15 0.0314(11) 0.0169(10) 0.0326(12) -0.0019(9) 0.0132(9) 0.0031(8)
C16 0.0394(13) 0.0326(13) 0.0324(13) -0.0076(10) 0.0132(11) -0.0024(10)
C17 0.0200(10) 0.0381(13) 0.0480(15) 0.0100(11) 0.0093(10) 0.0037(9)
C18 0.0166(8) 0.0233(10) 0.0221(10) -0.0043(8) 0.0073(8) 0.0007(7)
C19 0.0191(9) 0.0217(10) 0.0321(12) -0.0038(9) 0.0115(8) -0.0011(8)
C20 0.0176(9) 0.0341(12) 0.0423(14) -0.0071(11) 0.0069(9) -0.0025(9)
C21 0.0204(10) 0.0355(13) 0.0358(13) -0.0041(10) 0.0009(9) 0.0056(9)
C22 0.0265(10) 0.0257(11) 0.0305(12) 0.0012(9) 0.0086(9) 0.0078(8)
C23 0.0204(9) 0.0209(10) 0.0281(11) -0.0040(8) 0.0102(8) 0.0022(7)
C24 0.0229(10) 0.0257(11) 0.0393(13) 0.0012(10) 0.0130(9) -0.0026(8)
C25 0.0473(16) 0.0530(18) 0.068(2) 0.0162(15) 0.0396(16) 0.0068(13)
C26 0.0325(12) 0.0259(12) 0.0628(18) -0.0031(12) 0.0104(12) -0.0048(10)
C27 0.0228(10) 0.0226(10) 0.0376(13) 0.0041(9) 0.0126(9) 0.0030(8)
C28 0.0394(13) 0.0332(13) 0.0474(16) 0.0053(11) 0.0261(12) 0.0024(10)
C29 0.0336(12) 0.0257(12) 0.0404(14) -0.0007(10) 0.0139(10) -0.0025(9)
Cl1 0.0188(2) 0.0225(2) 0.0257(3) 0.00168(19) 0.00930(18) -0.00157(17)
Cl2 0.0201(2) 0.0262(3) 0.0219(3) 0.0008(2) 0.00533(19) 0.00121(18)
N1 0.0185(7) 0.0221(8) 0.0206(9) 0.0005(7) 0.0058(7) -0.0012(6)
N2 0.0172(7) 0.0205(8) 0.0223(9) -0.0018(7) 0.0074(7) -0.0007(6)

loop_
_atom_type_symbol
_atom_type_description
_atom_type_scat_dispersion_real
_atom_type_scat_dispersion_imag
_atom_type_scat_source
Cr Cr 0.3209 0.6236 'International Tables Vol C Tables 4.2.6.8 and 6.1.1.4'
C C 0.0033 0.0016 'International Tables Vol C Tables 4.2.6.8 and 6.1.1.4'
Cl Cl 0.1484 0.1585 'International Tables Vol C Tables 4.2.6.8 and 6.1.1.4'
N N 0.0061 0.0033 'International Tables Vol C Tables 4.2.6.8 and 6.1.1.4'
H H 0.0000 0.0000 'International Tables Vol C Tables 4.2.6.8 and 6.1.1.4'

loop_
_geom_angle_atom_site_label_1
_geom_angle_atom_site_label_2
_geom_angle_atom_site_label_3
_geom_angle
C1 Cr1 C10 117.51(8)
C1 Cr1 Cl1 91.63(5)
C10 Cr1 Cl1 146.55(6)
C1 Cr1 C11 83.21(8)
C10 Cr1 C11 38.40(8)
Cl1 Cr1 C11 144.80(6)
C1 Cr1 C7 118.16(8)
C10 Cr1 C7 58.14(8)
Cl1 Cr1 C7 94.75(5)
C11 Cr1 C7 58.61(7)
C1 Cr1 C6 82.19(8)
C10 Cr1 C6 61.93(8)
Cl1 Cr1 C6 110.33(5)
C11 Cr1 C6 34.49(7)
C7 Cr1 C6 38.44(8)
C1 Cr1 Cl2 110.54(5)
C10 Cr1 Cl2 90.68(6)
Cl1 Cr1 Cl2 94.10(2)
C11 Cr1 Cl2 120.37(6)
C7 Cr1 Cl2 130.10(6)
C6 Cr1 Cl2 152.44(6)
C1 Cr1 C8 144.40(8)
C10 Cr1 C8 35.36(7)
Cl1 Cr1 C8 111.19(5)
C11 Cr1 C8 62.25(8)
C7 Cr1 C8 36.53(8)
C6 Cr1 C8 64.68(8)
Cl2 Cr1 C8 95.21(6)
N2 C1 N1 99.75(17)
N2 C1 Cr1 133.17(15)
N1 C1 Cr1 127.00(14)
C3 C2 N1 101.67(18)
C3 C2 H2 129.2
N1 C2 H2 129.2
C2 C3 N2 109.34(18)
C2 C3 H3 125.3
N2 C3 H3 125.3
N1 C4 C5 113.22(18)
N1 C4 H4A 108.9
C5 C4 H4A 108.9
N1 C4 H4B 108.9
C5 C4 H4B 108.9
H4A C4 H4B 107.7
C4 C5 C6 113.87(17)
C4 C5 H5A 108.8
C6 C5 H5A 108.8
C4 C5 H5B 108.8
C6 C5 H5B 108.8
H5A C5 H5B 107.7
C11 C6 C7 102.21(19)
C11 C6 C5 122.2(2)
C7 C6 C5 135.61(18)
C11 C6 Cr1 71.95(12)
C7 C6 Cr1 70.16(11)
C5 C6 Cr1 122.46(14)
C12 C7 C8 113.8(2)
C12 C7 C6 132.0(2)
C8 C7 C6 114.09(18)
C12 C7 Cr1 120.15(15)
C8 C7 Cr1 73.90(11)
C6 C7 Cr1 71.40(11)
C10 C8 C7 101.20(19)
C10 C8 C15 131.4(2)
C7 C8 C15 127.31(19)
C10 C8 Cr1 68.40(12)
C7 C8 Cr1 69.57(11)
C15 C8 Cr1 122.42(14)
C8 C10 C11 111.98(19)
C8 C10 Cr1 76.24(12)
C11 C10 Cr1 72.25(12)
C8 C10 H10 124.0
C11 C10 H10 124.0
Cr1 C10 H10 119.0
C6 C11 C10 110.34(19)
C6 C11 Cr1 73.56(12)
C10 C11 Cr1 69.36(11)
C6 C11 H11 124.8
C10 C11 H11 124.8
Cr1 C11 H11 123.8
C7 C12 C13 116.9(2)
C7 C12 C17 117.2(2)
C13 C12 C17 125.9(2)
C14 C13 C12 128.9(2)
C14 C13 H13 115.6
C12 C13 H13 115.6
C15 C14 C13 116.3(2)
C15 C14 H14 121.9
C13 C14 H14 121.9
C14 C15 C16 118.2(2)
C14 C15 C8 116.7(2)
C16 C15 C8 125.07(19)
C15 C16 H16A 109.5
C15 C16 H16B 109.5
H16A C16 H16B 109.5
C15 C16 H16C 109.5
H16A C16 H16C 109.5
H16B C16 H16C 109.5
C12 C17 H17A 109.5
C12 C17 H17B 109.5
H17A C17 H17B 109.5
C12 C17 H17C 109.5
H17A C17 H17C 109.5
H17B C17 H17C 109.5
C19 C18 N2 114.33(19)
C19 C18 C23 124.11(19)
N2 C18 C23 121.56(17)
C18 C19 C20 113.0(2)
C18 C19 C24 123.43(19)
C20 C19 C24 123.55(19)
C19 C20 C21 123.9(2)
C19 C20 H20 118.0
C21 C20 H20 118.0
C22 C21 C20 121.3(2)
C22 C21 H21 119.3
C20 C21 H21 119.3
C21 C22 C23 117.1(2)
C21 C22 H22 121.4
C23 C22 H22 121.4
C22 C23 C18 120.47(19)
C22 C23 C27 117.7(2)
C18 C23 C27 121.78(19)
C25 C24 C19 114.02(19)
C25 C24 C26 113.8(2)
C19 C24 C26 107.0(2)
C25 C24 H24 107.2
C19 C24 H24 107.2
C26 C24 H24 107.2
C24 C25 H25A 109.5
C24 C25 H25B 109.5
H25A C25 H25B 109.5
C24 C25 H25C 109.5
H25A C25 H25C 109.5
H25B C25 H25C 109.5
C24 C26 H26A 109.5
C24 C26 H26B 109.5
H26A C26 H26B 109.5
C24 C26 H26C 109.5
H26A C26 H26C 109.5
H26B C26 H26C 109.5
C23 C27 C29 111.28(18)
C23 C27 C28 111.7(2)
C29 C27 C28 113.04(19)
C23 C27 H27 106.8
C29 C27 H27 106.8
C28 C27 H27 106.8
C27 C28 H28A 109.5
C27 C28 H28B 109.5
H28A C28 H28B 109.5
C27 C28 H28C 109.5
H28A C28 H28C 109.5
H28B C28 H28C 109.5
C27 C29 H29A 109.5
C27 C29 H29B 109.5
H29A C29 H29B 109.5
C27 C29 H29C 109.5
H29A C29 H29C 109.5
H29B C29 H29C 109.5
C4 N1 C1 121.75(18)
C4 N1 C2 121.38(18)
C1 N1 C2 116.84(16)
C1 N2 C18 121.27(17)
C1 N2 C3 112.40(17)
C18 N2 C3 126.33(16)

loop_
_geom_bond_atom_site_label_1
_geom_bond_atom_site_label_2
_geom_bond_distance
Cr1 C1 2.154(2)
Cr1 C10 2.227(2)
Cr1 Cl1 2.2435(5)
Cr1 C11 2.266(2)
Cr1 C7 2.2689(19)
Cr1 C6 2.286(2)
Cr1 Cl2 2.3074(6)
Cr1 C8 2.326(2)
C1 N2 1.303(2)
C1 N1 1.396(3)
C2 C3 1.293(3)
C2 N1 1.412(3)
C2 H2 0.9500
C3 N2 1.467(3)
C3 H3 0.9500
C4 N1 1.394(2)
C4 C5 1.534(3)
C4 H4A 0.9900
C4 H4B 0.9900
C5 C6 1.574(3)
C5 H5A 0.9900
C5 H5B 0.9900
C6 C11 1.350(3)
C6 C7 1.500(3)
C7 C12 1.367(3)
C7 C8 1.441(3)
C8 C10 1.386(3)
C8 C15 1.506(3)
C10 C11 1.478(3)
C10 H10 0.9500
C11 H11 0.9500
C12 C13 1.449(3)
C12 C17 1.495(3)
C13 C14 1.421(4)
C13 H13 0.9500
C14 C15 1.297(3)
C14 H14 0.9500
C15 C16 1.500(3)
C16 H16A 0.9800
C16 H16B 0.9800
C16 H16C 0.9800
C17 H17A 0.9800
C17 H17B 0.9800
C17 H17C 0.9800
C18 C19 1.347(3)
C18 N2 1.433(3)
C18 C23 1.433(3)
C19 C20 1.387(3)
C19 C24 1.558(3)
C20 C21 1.418(4)
C20 H20 0.9500
C21 C22 1.331(3)
C21 H21 0.9500
C22 C23 1.371(3)
C22 H22 0.9500
C23 C27 1.460(3)
C24 C25 1.520(3)
C24 C26 1.561(3)
C24 H24 1.0000
C25 H25A 0.9800
C25 H25B 0.9800
C25 H25C 0.9800
C26 H26A 0.9800
C26 H26B 0.9800
C26 H26C 0.9800
C27 C29 1.574(3)
C27 C28 1.615(3)
C27 H27 1.0000
C28 H28A 0.9800
C28 H28B 0.9800
C28 H28C 0.9800
C29 H29A 0.9800
C29 H29B 0.9800
C29 H29C 0.9800

loop_
_geom_torsion_atom_site_label_1
_geom_torsion_atom_site_label_2
_geom_torsion_atom_site_label_3
_geom_torsion_atom_site_label_4
_geom_torsion
C10 Cr1 C1 N2 -90.7(2)
Cl1 Cr1 C1 N2 106.42(19)
C11 Cr1 C1 N2 -108.5(2)
C7 Cr1 C1 N2 -157.31(18)
C6 Cr1 C1 N2 -143.3(2)
Cl2 Cr1 C1 N2 11.4(2)
C8 Cr1 C1 N2 -122.2(2)
C10 Cr1 C1 N1 85.17(18)
Cl1 Cr1 C1 N1 -77.75(16)
C11 Cr1 C1 N1 67.31(17)
C7 Cr1 C1 N1 18.52(19)
C6 Cr1 C1 N1 32.54(17)
Cl2 Cr1 C1 N1 -172.75(15)
C8 Cr1 C1 N1 53.6(2)
N1 C2 C3 N2 0.2(2)
N1 C4 C5 C6 60.9(3)
C4 C5 C6 C11 -96.5(2)
C4 C5 C6 C7 85.9(3)
C4 C5 C6 Cr1 -8.4(2)
C1 Cr1 C6 C11 89.37(14)
C10 Cr1 C6 C11 -37.61(13)
Cl1 Cr1 C6 C11 178.21(12)
C7 Cr1 C6 C11 -110.74(18)
Cl2 Cr1 C6 C11 -30.8(2)
C8 Cr1 C6 C11 -77.24(14)
C1 Cr1 C6 C7 -159.90(12)
C10 Cr1 C6 C7 73.13(13)
Cl1 Cr1 C6 C7 -71.05(12)
C11 Cr1 C6 C7 110.74(18)
Cl2 Cr1 C6 C7 79.93(16)
C8 Cr1 C6 C7 33.50(11)
C1 Cr1 C6 C5 -27.77(16)
C10 Cr1 C6 C5 -154.74(19)
Cl1 Cr1 C6 C5 61.08(17)
C11 Cr1 C6 C5 -117.1(2)
C7 Cr1 C6 C5 132.1(2)
Cl2 Cr1 C6 C5 -147.94(12)
C8 Cr1 C6 C5 165.63(18)
C11 C6 C7 C12 179.7(2)
C5 C6 C7 C12 -2.3(4)
Cr1 C6 C7 C12 114.2(2)
C11 C6 C7 C8 3.6(2)
C5 C6 C7 C8 -178.5(2)
Cr1 C6 C7 C8 -61.91(15)
C11 C6 C7 Cr1 65.47(14)
C5 C6 C7 Cr1 -116.5(2)
C1 Cr1 C7 C12 -105.72(19)
C10 Cr1 C7 C12 147.8(2)
Cl1 Cr1 C7 C12 -11.31(19)
C11 Cr1 C7 C12 -166.8(2)
C6 Cr1 C7 C12 -128.4(2)
Cl2 Cr1 C7 C12 88.12(19)
C8 Cr1 C7 C12 108.5(2)
C1 Cr1 C7 C8 145.77(12)
C10 Cr1 C7 C8 39.26(12)
Cl1 Cr1 C7 C8 -119.82(11)
C11 Cr1 C7 C8 84.70(13)
C6 Cr1 C7 C8 123.05(17)
Cl2 Cr1 C7 C8 -20.40(15)
C1 Cr1 C7 C6 22.72(14)
C10 Cr1 C7 C6 -83.78(13)
Cl1 Cr1 C7 C6 117.13(11)
C11 Cr1 C7 C6 -38.35(12)
Cl2 Cr1 C7 C6 -143.44(10)
C8 Cr1 C7 C6 -123.05(17)
C12 C7 C8 C10 -178.06(18)
C6 C7 C8 C10 -1.2(2)
Cr1 C7 C8 C10 -61.70(13)
C12 C7 C8 C15 -0.6(3)
C6 C7 C8 C15 176.30(19)
Cr1 C7 C8 C15 115.8(2)
C12 C7 C8 Cr1 -116.37(18)
C6 C7 C8 Cr1 60.49(15)
C1 Cr1 C8 C10 53.31(19)
Cl1 Cr1 C8 C10 179.75(12)
C11 Cr1 C8 C10 37.91(13)
C7 Cr1 C8 C10 111.73(18)
C6 Cr1 C8 C10 76.53(14)
Cl2 Cr1 C8 C10 -83.79(13)
C1 Cr1 C8 C7 -58.42(17)
C10 Cr1 C8 C7 -111.73(18)
Cl1 Cr1 C8 C7 68.02(12)
C11 Cr1 C8 C7 -73.82(13)
C6 Cr1 C8 C7 -35.20(12)
Cl2 Cr1 C8 C7 164.47(11)
C1 Cr1 C8 C15 179.59(14)
C10 Cr1 C8 C15 126.3(2)
Cl1 Cr1 C8 C15 -53.96(17)
C11 Cr1 C8 C15 164.20(19)
C7 Cr1 C8 C15 -122.0(2)
C6 Cr1 C8 C15 -157.19(19)
Cl2 Cr1 C8 C15 42.49(17)
C7 C8 C10 C11 -1.5(2)
C15 C8 C10 C11 -178.9(2)
Cr1 C8 C10 C11 -64.06(15)
C7 C8 C10 Cr1 62.55(13)
C15 C8 C10 Cr1 -114.8(2)
C1 Cr1 C10 C8 -148.24(13)
Cl1 Cr1 C10 C8 -0.4(2)
C11 Cr1 C10 C8 -118.88(18)
C7 Cr1 C10 C8 -40.61(13)
C6 Cr1 C10 C8 -85.07(14)
Cl2 Cr1 C10 C8 98.07(13)
C1 Cr1 C10 C11 -29.36(14)
Cl1 Cr1 C10 C11 118.47(12)
C7 Cr1 C10 C11 78.27(13)
C6 Cr1 C10 C11 33.81(11)
Cl2 Cr1 C10 C11 -143.05(11)
C8 Cr1 C10 C11 118.88(18)
C7 C6 C11 C10 -4.3(2)
C5 C6 C11 C10 177.41(18)
Cr1 C6 C11 C10 59.91(15)
C7 C6 C11 Cr1 -64.17(13)
C5 C6 C11 Cr1 117.51(19)
C8 C10 C11 C6 4.0(3)
Cr1 C10 C11 C6 -62.47(15)
C8 C10 C11 Cr1 66.51(16)
C1 Cr1 C11 C6 -86.08(14)
C10 Cr1 C11 C6 119.89(18)
Cl1 Cr1 C11 C6 -2.91(19)
C7 Cr1 C11 C6 42.93(13)
Cl2 Cr1 C11 C6 164.06(11)
C8 Cr1 C11 C6 84.97(14)
C1 Cr1 C11 C10 154.03(12)
Cl1 Cr1 C11 C10 -122.80(12)
C7 Cr1 C11 C10 -76.96(13)
C6 Cr1 C11 C10 -119.89(18)
Cl2 Cr1 C11 C10 44.16(13)
C8 Cr1 C11 C10 -34.93(11)
C8 C7 C12 C13 -1.6(3)
C6 C7 C12 C13 -177.7(2)
Cr1 C7 C12 C13 -86.1(2)
C8 C7 C12 C17 177.05(19)
C6 C7 C12 C17 0.9(3)
Cr1 C7 C12 C17 92.5(2)
C7 C12 C13 C14 2.3(3)
C17 C12 C13 C14 -176.2(2)
C12 C13 C14 C15 -0.3(4)
C13 C14 C15 C16 177.3(2)
C13 C14 C15 C8 -1.8(3)
C10 C8 C15 C14 179.2(2)
C7 C8 C15 C14 2.5(3)
Cr1 C8 C15 C14 90.4(2)
C10 C8 C15 C16 0.2(4)
C7 C8 C15 C16 -176.5(2)
Cr1 C8 C15 C16 -88.6(2)
N2 C18 C19 C20 179.57(18)
C23 C18 C19 C20 0.5(3)
N2 C18 C19 C24 -2.1(3)
C23 C18 C19 C24 178.84(19)
C18 C19 C20 C21 -0.3(3)
C24 C19 C20 C21 -178.7(2)
C19 C20 C21 C22 0.3(4)
C20 C21 C22 C23 -0.3(3)
C21 C22 C23 C18 0.5(3)
C21 C22 C23 C27 -178.3(2)
C19 C18 C23 C22 -0.6(3)
N2 C18 C23 C22 -179.61(19)
C19 C18 C23 C27 178.1(2)
N2 C18 C23 C27 -0.9(3)
C18 C19 C24 C25 114.8(3)
C20 C19 C24 C25 -67.0(3)
C18 C19 C24 C26 -118.4(2)
C20 C19 C24 C26 59.8(3)
C22 C23 C27 C29 92.4(2)
C18 C23 C27 C29 -86.3(2)
C22 C23 C27 C28 -34.9(3)
C18 C23 C27 C28 146.3(2)
C5 C4 N1 C1 -63.2(3)
C5 C4 N1 C2 118.6(2)
N2 C1 N1 C4 -177.69(18)
Cr1 C1 N1 C4 5.4(3)
N2 C1 N1 C2 0.6(2)
Cr1 C1 N1 C2 -176.31(14)
C3 C2 N1 C4 177.81(19)
C3 C2 N1 C1 -0.5(2)
N1 C1 N2 C18 179.42(17)
Cr1 C1 N2 C18 -4.0(3)
N1 C1 N2 C3 -0.5(2)
Cr1 C1 N2 C3 176.16(15)
C19 C18 N2 C1 97.3(2)
C23 C18 N2 C1 -83.6(2)
C19 C18 N2 C3 -82.9(2)
C23 C18 N2 C3 96.2(2)
C2 C3 N2 C1 0.2(2)
C2 C3 N2 C18 -179.66(19)
